data_4066583
loop_
_publ_author_name
'Morgan, Ian R.'
'Broomsgrove, Alexander E. J.'
'Fitzpatrick, Philip'
'Vidovic, Dragoslav'
'Thompson, Amber L.'
'Fallis, Ian A.'
'Aldridge, Simon'

_publ_section_title
;
 Anion Recognition by Highly Sterically Encumbered
 1,2-Diborylferrocenes&#x00A7;
;
_journal_issue 21
_journal_name_full Organometallics
_journal_page_first 4762
_journal_paper_doi 10.1021/om1005337
_journal_volume 29
_journal_year 2010
_chemical_formula_moiety 'C60 H79.06 B2 F1 Fe1 K1.00 O6.50'
_chemical_formula_sum 'C60 H79.06 B2 F Fe K O6.5'
_chemical_formula_weight 1039.91
_space_group_IT_number 2
_symmetry_cell_setting triclinic
_symmetry_space_group_name_Hall '-P 1'
_symmetry_space_group_name_H-M 'P -1'
_atom_sites_solution_hydrogens geom
_atom_sites_solution_primary direct
_audit_creation_date 10-05-17
_audit_creation_method CRYSTALS_ver_14.03
_cell_angle_alpha 81.5062(7)
_cell_angle_beta 83.0003(7)
_cell_angle_gamma 74.5913(7)
_cell_formula_units_Z 2
_cell_length_a 10.21230(10)
_cell_length_b 12.6792(2)
_cell_length_c 26.4929(5)
_cell_measurement_reflns_used 12500
_cell_measurement_temperature 150
_cell_measurement_theta_max 27
_cell_measurement_theta_min 5
_cell_volume 3258.52(9)
_computing_cell_refinement 'DENZO/SCALEPACK (Otwinowski & Minor, 1997)'
_computing_data_collection 'COLLECT (Nonius, 2001).'
_computing_data_reduction 'DENZO/SCALEPACK (Otwinowski & Minor, 1997)'
_computing_molecular_graphics 'CAMERON (Watkin et al., 1996)'
_computing_publication_material 'CRYSTALS (Betteridge et al., 2003)'
_computing_structure_refinement 'CRYSTALS (Betteridge et al., 2003)'
_computing_structure_solution 'SHELXS 86 (Sheldrick, 1986)'
_diffrn_ambient_temperature 150
_diffrn_measured_fraction_theta_full 0.987
_diffrn_measured_fraction_theta_max 0.982
_diffrn_measurement_device Area
_diffrn_measurement_device_type 'Nonius KappaCCD'
_diffrn_measurement_method \w
_diffrn_radiation_monochromator graphite
_diffrn_radiation_type 'Mo K\a'
_diffrn_radiation_wavelength 0.71073
_diffrn_reflns_av_R_equivalents 0.056
_diffrn_reflns_limit_h_max 13
_diffrn_reflns_limit_h_min -13
_diffrn_reflns_limit_k_max 16
_diffrn_reflns_limit_k_min -16
_diffrn_reflns_limit_l_max 34
_diffrn_reflns_limit_l_min 0
_diffrn_reflns_number 52098
_diffrn_reflns_theta_full 25.842
_diffrn_reflns_theta_max 27.492
_diffrn_reflns_theta_min 5.122
_diffrn_standards_number 0
_exptl_absorpt_coefficient_mu 0.341
_exptl_absorpt_correction_T_max 0.97
_exptl_absorpt_correction_T_min 0.89
_exptl_absorpt_correction_type multi-scan
_exptl_absorpt_process_details 'DENZO/SCALEPACK (Otwinowski & Minor, 1997)'
_exptl_crystal_colour red
_exptl_crystal_density_diffrn 1.060
_exptl_crystal_density_method 'not measured'
_exptl_crystal_description plate
_exptl_crystal_F_000 1110.119
_exptl_crystal_size_max 0.200
_exptl_crystal_size_mid 0.150
_exptl_crystal_size_min 0.080
_refine_diff_density_max 1.43
_refine_diff_density_min -1.15
_refine_ls_extinction_method None
_refine_ls_goodness_of_fit_ref 1.0357
_refine_ls_hydrogen_treatment none
_refine_ls_matrix_type full
_refine_ls_number_parameters 1073
_refine_ls_number_reflns 9760
_refine_ls_number_restraints 3618
_refine_ls_R_factor_all 0.1496
_refine_ls_R_factor_gt 0.1229
_refine_ls_shift/su_max 0.0041821
_refine_ls_shift/su_mean 0.0001381
_refine_ls_structure_factor_coef Fsqd
_refine_ls_weighting_details
;
 Method= Quasi-Unit weights 
 W = 1.0 or 1./2F 
;
_refine_ls_weighting_scheme calc
_refine_ls_wR_factor_all 0.2486
_refine_ls_wR_factor_gt 0.2342
_refine_ls_wR_factor_ref 0.2486
_reflns_limit_h_max 13
_reflns_limit_h_min -13
_reflns_limit_k_max 16
_reflns_limit_k_min -16
_reflns_limit_l_max 34
_reflns_limit_l_min 0
_reflns_number_gt 7225
_reflns_number_total 14706
_reflns_threshold_expression I>2.0\s(I)
_oxford_diffrn_Wilson_B_factor 3.53
_oxford_diffrn_Wilson_scale 10.03
_oxford_refine_ls_r_factor_ref 0.1496
_oxford_refine_ls_scale 0.4128(6)
_oxford_reflns_number_all 9762
_oxford_reflns_threshold_expression_ref I>-3.0\s(I)
_oxford_structure_analysis_title 103abdv09
_cod_data_source_file om1005337_si_002.cif
_cod_data_source_block 3F
_cod_original_sg_symbol_H-M 'P -1 '
_cod_original_formula_sum 'C60 H79.06 B2 F1 Fe1 K1.00 O6.50'
_cod_database_code 4066583

loop_
_symmetry_equiv_pos_as_xyz
x,y,z
-x,-y,-z

loop_
_atom_site_label
_atom_site_type_symbol
_atom_site_fract_x
_atom_site_fract_y
_atom_site_fract_z
_atom_site_U_iso_or_equiv
_atom_site_occupancy
_atom_site_adp_type
_atom_site_refinement_flags_posn
_atom_site_refinement_flags_occupancy
_atom_site_disorder_assembly
_atom_site_disorder_group
Fe1 Fe 0.46752(10) 0.30139(8) 0.25375(4) 0.0553 1.0000 Uani . . . .
C2 C 0.4747(4) 0.1665(3) 0.2152(2) 0.0685 0.581(7) Uani D P 1 1
C3 C 0.3833(5) 0.1686(4) 0.2605(2) 0.0685 0.581(7) Uani D P 1 1
C4 C 0.2809(4) 0.2701(4) 0.2559(2) 0.0685 0.581(7) Uani D P 1 1
C5 C 0.3063(4) 0.3282(3) 0.2069(2) 0.0685 0.581(7) Uani D P 1 1
C6 C 0.4328(4) 0.2691(4) 0.1841(2) 0.0685 0.581(7) Uani D P 1 1
C102 C 0.4356(5) 0.1653(3) 0.2277(3) 0.0637 0.419(7) Uani D P 1 2
C103 C 0.3385(5) 0.1955(4) 0.2700(2) 0.0636 0.419(7) Uani D P 1 2
C104 C 0.2576(4) 0.3039(4) 0.2561(3) 0.0636 0.419(7) Uani D P 1 2
C105 C 0.3141(5) 0.3449(3) 0.2077(3) 0.0636 0.419(7) Uani D P 1 2
C106 C 0.4162(5) 0.2563(4) 0.1883(2) 0.0636 0.419(7) Uani D P 1 2
C7 C 0.6430(4) 0.2451(4) 0.2870(2) 0.0488 1.0000 Uani . . . .
C8 C 0.5418(4) 0.3022(4) 0.3205(2) 0.0458 1.0000 Uani . . . .
C9 C 0.4953(4) 0.4162(4) 0.29900(19) 0.0364 1.0000 Uani . . . .
C10 C 0.5742(4) 0.4271(4) 0.24859(19) 0.0339 1.0000 Uani . . . .
C11 C 0.6618(4) 0.3206(4) 0.2430(2) 0.0428 1.0000 Uani . . . .
B12 B 0.3877(5) 0.4998(5) 0.3294(2) 0.0410 1.0000 Uani . . . .
C13 C 0.3454(5) 0.4589(4) 0.3883(2) 0.0451 1.0000 Uani . . . .
C14 C 0.2080(5) 0.4614(4) 0.4056(2) 0.0474 1.0000 Uani . . . .
C15 C 0.1706(4) 0.4289(4) 0.4568(2) 0.0494 1.0000 Uani . . . .
C16 C 0.2644(5) 0.3948(4) 0.4928(2) 0.0475 1.0000 Uani . . . .
C17 C 0.3992(4) 0.3906(4) 0.4771(2) 0.0479 1.0000 Uani . . . .
C18 C 0.4401(5) 0.4215(5) 0.4254(2) 0.0482 1.0000 Uani . . . .
C19 C 0.0978(3) 0.4953(3) 0.3690(2) 0.0554 1.0000 Uani . . . .
C20 C 0.2226(4) 0.3595(3) 0.5489(2) 0.0581 1.0000 Uani . . . .
C21 C 0.5923(3) 0.4088(3) 0.4136(2) 0.0527 1.0000 Uani . . . .
C22 C 0.3255(5) 0.6270(4) 0.3094(2) 0.0414 1.0000 Uani . . . .
C23 C 0.3703(5) 0.7080(5) 0.3287(2) 0.0525 1.0000 Uani . . . .
C24 C 0.3257(5) 0.8184(4) 0.3112(2) 0.0647 1.0000 Uani . . . .
C25 C 0.2309(6) 0.8550(5) 0.2760(3) 0.0655 1.0000 Uani . . . .
C26 C 0.1809(4) 0.7759(4) 0.2580(2) 0.0556 1.0000 Uani . . . .
C27 C 0.2281(5) 0.6639(4) 0.2733(2) 0.0425 1.0000 Uani . . . .
C28 C 0.4709(4) 0.6781(3) 0.3695(2) 0.0643 1.0000 Uani . . . .
C29 C 0.1865(4) 0.9757(3) 0.2545(3) 0.0983 1.0000 Uani . . . .
C30 C 0.1727(3) 0.5877(3) 0.24882(19) 0.0500 1.0000 Uani . . . .
B31 B 0.5796(5) 0.5358(5) 0.2075(2) 0.0448 1.0000 Uani . . . .
C32 C 0.6401(5) 0.6302(4) 0.2288(2) 0.0402 1.0000 Uani . . . .
C33 C 0.7273(5) 0.6162(4) 0.2684(2) 0.0411 1.0000 Uani . . . .
C34 C 0.7639(4) 0.7058(4) 0.2827(2) 0.0529 1.0000 Uani . . . .
C35 C 0.7203(5) 0.8123(4) 0.2587(3) 0.0617 1.0000 Uani . . . .
C36 C 0.6357(5) 0.8275(4) 0.2207(3) 0.0703 1.0000 Uani . . . .
C37 C 0.5967(5) 0.7398(4) 0.2050(2) 0.0539 1.0000 Uani . . . .
C38 C 0.7926(3) 0.5066(3) 0.29765(19) 0.0437 1.0000 Uani . . . .
C39 C 0.7577(4) 0.9088(3) 0.2762(3) 0.0906 1.0000 Uani . . . .
C40 C 0.5032(4) 0.7722(3) 0.1620(2) 0.0779 1.0000 Uani . . . .
C41 C 0.6557(4) 0.4992(7) 0.1489(2) 0.0588 0.567(4) Uani D P 2 1
C42 C 0.8002(3) 0.4568(6) 0.14076(18) 0.0588 0.567(4) Uani D P 2 1
C43 C 0.8624(3) 0.4172(5) 0.09457(19) 0.0590 0.567(4) Uani D P 2 1
C44 C 0.7890(3) 0.4119(6) 0.05533(18) 0.0590 0.567(4) Uani D P 2 1
C45 C 0.6494(3) 0.4487(5) 0.06262(19) 0.0589 0.567(4) Uani D P 2 1
C46 C 0.5827(3) 0.4942(6) 0.1070(2) 0.0588 0.567(4) Uani D P 2 1
C47 C 0.8983(3) 0.4501(4) 0.1806(2) 0.0588 0.567(4) Uani D P 2 1
C48 C 0.8585(3) 0.3717(4) 0.0056(2) 0.0593 0.567(4) Uani D P 2 1
C49 C 0.4283(3) 0.5365(4) 0.1064(2) 0.0589 0.567(4) Uani D P 2 1
C141 C 0.6566(4) 0.5059(7) 0.15321(18) 0.0476 0.433(4) Uani D P 2 2
C142 C 0.7980(3) 0.4997(6) 0.13828(17) 0.0476 0.433(4) Uani D P 2 2
C143 C 0.8535(3) 0.4909(5) 0.08732(19) 0.0477 0.433(4) Uani D P 2 2
C144 C 0.7750(3) 0.4945(7) 0.04812(17) 0.0478 0.433(4) Uani D P 2 2
C145 C 0.6376(3) 0.5061(5) 0.06077(18) 0.0477 0.433(4) Uani D P 2 2
C146 C 0.5790(3) 0.5065(6) 0.11169(18) 0.0477 0.433(4) Uani D P 2 2
C147 C 0.9006(3) 0.4970(4) 0.1757(2) 0.0477 0.433(4) Uani D P 2 2
C148 C 0.8376(3) 0.4836(4) -0.0063(2) 0.0480 0.433(4) Uani D P 2 2
C149 C 0.4270(3) 0.5110(4) 0.1183(2) 0.0478 0.433(4) Uani D P 2 2
F50 F 0.4353(3) 0.5907(3) 0.20120(12) 0.0515 1.0000 Uani . . . .
K160 K 1.0265(4) 0.0755(3) 0.01833(14) 0.0305 0.298(2) Uani D P 3 2
O61 O 0.8304(7) 0.1003(7) 0.0882(5) 0.0245 0.202(2) Uani D P 3 1
C62 C 0.8717(5) 0.0945(5) 0.1397(4) 0.0245 0.202(2) Uani D P 3 1
C63 C 0.9586(5) 0.1615(5) 0.1476(4) 0.0245 0.202(2) Uani D P 3 1
O64 O 1.0641(8) 0.1335(7) 0.1235(5) 0.0245 0.202(2) Uani D P 3 1
C65 C 1.1649(5) 0.1937(5) 0.1272(4) 0.0245 0.202(2) Uani D P 3 1
C66 C 1.2365(5) 0.2137(5) 0.0886(4) 0.0245 0.202(2) Uani D P 3 1
O67 O 1.2772(7) 0.1888(7) 0.0420(5) 0.0245 0.202(2) Uani D P 3 1
C68 C 1.2920(5) 0.2611(5) 0.0026(4) 0.0245 0.202(2) Uani D P 3 1
C69 C 1.2205(5) 0.3000(5) -0.0404(4) 0.0245 0.202(2) Uani D P 3 1
O70 O 1.1551(8) 0.2297(7) -0.0544(5) 0.0245 0.202(2) Uani D P 3 1
C71 C 1.1711(5) 0.1924(5) -0.1052(4) 0.0245 0.202(2) Uani D P 3 1
C72 C 1.0258(5) 0.2281(5) -0.1134(4) 0.0245 0.202(2) Uani D P 3 1
O73 O 0.9538(8) 0.1420(7) -0.0885(7) 0.0245 0.202(2) Uani D P 3 1
C74 C 0.8211(5) 0.2122(5) -0.0943(4) 0.0245 0.202(2) Uani D P 3 1
C75 C 0.7123(5) 0.1636(5) -0.0611(4) 0.0245 0.202(2) Uani D P 3 1
O76 O 0.7382(8) 0.1287(7) -0.0105(7) 0.0245 0.202(2) Uani D P 3 1
C77 C 0.7327(5) 0.2251(5) 0.0185(4) 0.0245 0.202(2) Uani D P 3 1
C78 C 0.7206(5) 0.1801(5) 0.0750(4) 0.0245 0.202(2) Uani D P 3 1
K60 K 1.0316(5) 0.0441(4) 0.0088(2) 0.0245 0.202(2) Uani D P 3 1
O161 O 0.7986(7) 0.0917(6) 0.0911(4) 0.0305 0.298(2) Uani D P 3 2
C162 C 0.7979(5) 0.1408(5) 0.1350(4) 0.0305 0.298(2) Uani D P 3 2
C163 C 0.9309(5) 0.1137(5) 0.1531(4) 0.0305 0.298(2) Uani D P 3 2
O164 O 1.0306(7) 0.1450(6) 0.1168(4) 0.0305 0.298(2) Uani D P 3 2
C165 C 1.1420(5) 0.1194(5) 0.1316(4) 0.0305 0.298(2) Uani D P 3 2
C166 C 1.2611(5) 0.1620(5) 0.0977(4) 0.0305 0.298(2) Uani D P 3 2
O167 O 1.2631(7) 0.1254(6) 0.0478(3) 0.0305 0.298(2) Uani D P 3 2
C168 C 1.3393(5) 0.1771(5) 0.0105(4) 0.0305 0.298(2) Uani D P 3 2
C169 C 1.3288(5) 0.1457(5) -0.0412(4) 0.0305 0.298(2) Uani D P 3 2
O170 O 1.1823(7) 0.1953(6) -0.0540(4) 0.0305 0.298(2) Uani D P 3 2
C171 C 1.0962(5) 0.2634(5) -0.1036(4) 0.0305 0.298(2) Uani D P 3 2
C172 C 1.0472(5) 0.1840(5) -0.1203(4) 0.0305 0.298(2) Uani D P 3 2
O173 O 0.9535(7) 0.1422(7) -0.0885(5) 0.0305 0.298(2) Uani D P 3 2
C174 C 0.8239(5) 0.1750(5) -0.0975(4) 0.0305 0.298(2) Uani D P 3 2
C175 C 0.7467(5) 0.1034(5) -0.0627(4) 0.0305 0.298(2) Uani D P 3 2
O176 O 0.7388(7) 0.1281(7) -0.0106(5) 0.0305 0.298(2) Uani D P 3 2
C177 C 0.6687(5) 0.0685(5) 0.0247(4) 0.0305 0.298(2) Uani D P 3 2
C178 C 0.6602(5) 0.1161(5) 0.0751(4) 0.0305 0.298(2) Uani D P 3 2
K80 K 0.9772(3) 0.9907(4) 0.5025(3) 0.0466 0.5000 Uani . . 4 .
O81 O 1.1007(4) 0.8241(3) 0.57332(15) 0.0576 1.0000 Uani . . . .
C82 C 1.0762(4) 0.7234(4) 0.5634(2) 0.0535 1.0000 Uani . . . .
C83 C 1.1297(4) 0.7060(4) 0.5087(2) 0.0576 1.0000 Uani . . . .
O84 O 1.0448(4) 0.7849(3) 0.47525(15) 0.0587 1.0000 Uani . . . .
C85 C 1.0913(4) 0.7735(4) 0.4231(2) 0.0656 1.0000 Uani . . . .
C86 C 0.9937(4) 0.8573(4) 0.3901(2) 0.0661 1.0000 Uani . . . .
O87 O 1.0044(4) 0.9639(3) 0.39682(16) 0.0628 1.0000 Uani . . . .
C88 C 0.9123(4) 1.0484(4) 0.3685(2) 0.0692 1.0000 Uani . . . .
C89 C 0.9367(4) 1.1572(4) 0.3748(2) 0.0657 1.0000 Uani . . . .
O90 O 0.7487(4) 0.9904(4) 0.5238(3) 0.0361 0.314(4) Uani D P 4 1
C91 C 0.6513(5) 1.0582(3) 0.5535(3) 0.0520 0.314(4) Uani D P 4 1
C92 C 0.5820(7) 0.9790(5) 0.5876(3) 0.0581 0.314(4) Uani D P 4 1
C93 C 0.6219(4) 0.8776(3) 0.5651(3) 0.0453 0.314(4) Uani D P 4 1
C94 C 0.7102(4) 0.8983(4) 0.5167(2) 0.0285 0.314(4) Uani D P 4 1
O190 O 0.7171(4) 0.9606(5) 0.5399(3) 0.0361 0.186(4) Uani D P 4 2
C191 C 0.6568(4) 1.0288(4) 0.5768(3) 0.0520 0.186(4) Uani D P 4 2
C192 C 0.5176(4) 1.0054(4) 0.5897(3) 0.0581 0.186(4) Uani D P 4 2
C193 C 0.5233(3) 0.9081(4) 0.5670(3) 0.0453 0.186(4) Uani D P 4 2
C194 C 0.6680(4) 0.8686(3) 0.5448(3) 0.0285 0.186(4) Uani D P 4 2
H21 H 0.5569 0.1091 0.2075 0.0931 0.581(7) Uiso R P 1 1
H31 H 0.3903 0.1097 0.2893 0.0929 0.581(7) Uiso R P 1 1
H41 H 0.2035 0.2910 0.2813 0.0929 0.581(7) Uiso R P 1 1
H51 H 0.2500 0.4001 0.1934 0.0930 0.581(7) Uiso R P 1 1
H61 H 0.4780 0.2931 0.1512 0.0930 0.581(7) Uiso R P 1 1
H1021 H 0.5025 0.0946 0.2252 0.0650 0.419(7) Uiso R P 1 2
H1031 H 0.3282 0.1478 0.3022 0.0649 0.419(7) Uiso R P 1 2
H1041 H 0.1828 0.3437 0.2782 0.0650 0.419(7) Uiso R P 1 2
H1051 H 0.2789 0.4183 0.1895 0.0649 0.419(7) Uiso R P 1 2
H1061 H 0.4677 0.2606 0.1546 0.0650 0.419(7) Uiso R P 1 2
H71 H 0.6930 0.1677 0.2924 0.0587 1.0000 Uiso R . . .
H81 H 0.5083 0.2703 0.3537 0.0540 1.0000 Uiso R . . .
H111 H 0.7232 0.3013 0.2129 0.0509 1.0000 Uiso R . . .
H151 H 0.0794 0.4304 0.4669 0.0588 1.0000 Uiso R . . .
H171 H 0.4645 0.3663 0.5014 0.0570 1.0000 Uiso R . . .
H191 H 0.0119 0.4926 0.3874 0.0820 1.0000 Uiso R . . .
H192 H 0.0919 0.5700 0.3530 0.0820 1.0000 Uiso R . . .
H193 H 0.1177 0.4466 0.3432 0.0820 1.0000 Uiso R . . .
H203 H 0.2258 0.4145 0.5696 0.0869 1.0000 Uiso R . . .
H202 H 0.1312 0.3509 0.5517 0.0870 1.0000 Uiso R . . .
H201 H 0.2835 0.2906 0.5608 0.0872 1.0000 Uiso R . . .
H211 H 0.6231 0.4491 0.4357 0.0778 1.0000 Uiso R . . .
H212 H 0.6121 0.4357 0.3783 0.0779 1.0000 Uiso R . . .
H213 H 0.6383 0.3318 0.4201 0.0779 1.0000 Uiso R . . .
H241 H 0.3611 0.8696 0.3233 0.0767 1.0000 Uiso R . . .
H261 H 0.1141 0.7989 0.2347 0.0661 1.0000 Uiso R . . .
H283 H 0.5008 0.7421 0.3735 0.0960 1.0000 Uiso R . . .
H282 H 0.4274 0.6525 0.4017 0.0959 1.0000 Uiso R . . .
H281 H 0.5480 0.6209 0.3592 0.0961 1.0000 Uiso R . . .
H291 H 0.0953 0.9912 0.2437 0.1457 1.0000 Uiso R . . .
H292 H 0.1884 1.0212 0.2803 0.1460 1.0000 Uiso R . . .
H293 H 0.2476 0.9895 0.2254 0.1460 1.0000 Uiso R . . .
H301 H 0.1833 0.6063 0.2123 0.0750 1.0000 Uiso R . . .
H302 H 0.0774 0.5960 0.2600 0.0751 1.0000 Uiso R . . .
H303 H 0.2234 0.5127 0.2580 0.0748 1.0000 Uiso R . . .
H341 H 0.8208 0.6924 0.3091 0.0639 1.0000 Uiso R . . .
H361 H 0.6021 0.8989 0.2046 0.0840 1.0000 Uiso R . . .
H381 H 0.7945 0.5161 0.3330 0.0649 1.0000 Uiso R . . .
H382 H 0.8847 0.4827 0.2831 0.0649 1.0000 Uiso R . . .
H383 H 0.7453 0.4520 0.2957 0.0650 1.0000 Uiso R . . .
H391 H 0.6804 0.9705 0.2766 0.1350 1.0000 Uiso R . . .
H392 H 0.8299 0.9287 0.2531 0.1351 1.0000 Uiso R . . .
H393 H 0.7874 0.8888 0.3101 0.1351 1.0000 Uiso R . . .
H403 H 0.5108 0.8428 0.1441 0.1180 1.0000 Uiso R . . .
H402 H 0.5296 0.7163 0.1388 0.1179 1.0000 Uiso R . . .
H401 H 0.4107 0.7774 0.1755 0.1180 1.0000 Uiso R . . .
H431 H 0.9563 0.3928 0.0905 0.0640 0.567(4) Uiso R P 2 1
H451 H 0.5974 0.4407 0.0376 0.0641 0.567(4) Uiso R P 2 1
H471 H 0.9906 0.4230 0.1667 0.0800 0.567(4) Uiso R P 2 1
H472 H 0.8875 0.5217 0.1908 0.0800 0.567(4) Uiso R P 2 1
H473 H 0.8797 0.4004 0.2100 0.0800 0.567(4) Uiso R P 2 1
H481 H 0.9417 0.3184 0.0129 0.0811 0.567(4) Uiso R P 2 1
H483 H 0.8004 0.3390 -0.0091 0.0810 0.567(4) Uiso R P 2 1
H482 H 0.8776 0.4322 -0.0175 0.0809 0.567(4) Uiso R P 2 1
H492 H 0.3986 0.5177 0.0766 0.0800 0.567(4) Uiso R P 2 1
H491 H 0.4037 0.6155 0.1057 0.0800 0.567(4) Uiso R P 2 1
H493 H 0.3842 0.5046 0.1368 0.0800 0.567(4) Uiso R P 2 1
H1431 H 0.9468 0.4809 0.0800 0.0640 0.433(4) Uiso R P 2 2
H1451 H 0.5821 0.5137 0.0345 0.0641 0.433(4) Uiso R P 2 2
H1471 H 0.9913 0.4815 0.1588 0.0790 0.433(4) Uiso R P 2 2
H1473 H 0.8809 0.5670 0.1886 0.0790 0.433(4) Uiso R P 2 2
H1472 H 0.8949 0.4403 0.2038 0.0790 0.433(4) Uiso R P 2 2
H1482 H 0.8026 0.4326 -0.0211 0.0798 0.433(4) Uiso R P 2 2
H1481 H 0.8158 0.5541 -0.0263 0.0799 0.433(4) Uiso R P 2 2
H1483 H 0.9348 0.4570 -0.0064 0.0800 0.433(4) Uiso R P 2 2
H1492 H 0.4023 0.4817 0.0904 0.0790 0.433(4) Uiso R P 2 2
H1493 H 0.3759 0.5868 0.1189 0.0790 0.433(4) Uiso R P 2 2
H1491 H 0.4065 0.4688 0.1501 0.0790 0.433(4) Uiso R P 2 2
H711 H 1.2272 0.2289 -0.1300 0.0260 0.202(2) Uiso R P 3 1
H712 H 1.2056 0.1138 -0.1045 0.0260 0.202(2) Uiso R P 3 1
H721 H 1.0174 0.2446 -0.1498 0.0261 0.202(2) Uiso R P 3 1
H722 H 0.9856 0.2938 -0.0971 0.0260 0.202(2) Uiso R P 3 1
H741 H 0.8222 0.2806 -0.0826 0.0260 0.202(2) Uiso R P 3 1
H742 H 0.7982 0.2261 -0.1294 0.0260 0.202(2) Uiso R P 3 1
H751 H 0.7047 0.1003 -0.0760 0.0260 0.202(2) Uiso R P 3 1
H752 H 0.6269 0.2197 -0.0621 0.0260 0.202(2) Uiso R P 3 1
H771 H 0.8154 0.2501 0.0097 0.0260 0.202(2) Uiso R P 3 1
H772 H 0.6546 0.2853 0.0099 0.0260 0.202(2) Uiso R P 3 1
H1661 H 1.3469 0.1304 0.1125 0.0430 0.298(2) Uiso R P 3 2
H1662 H 1.2404 0.2417 0.0944 0.0430 0.298(2) Uiso R P 3 2
H1681 H 1.4336 0.1552 0.0186 0.0431 0.298(2) Uiso R P 3 2
H1682 H 1.3045 0.2564 0.0100 0.0431 0.298(2) Uiso R P 3 2
H1691 H 1.3916 0.1743 -0.0668 0.0430 0.298(2) Uiso R P 3 2
H1692 H 1.3503 0.0661 -0.0398 0.0429 0.298(2) Uiso R P 3 2
H1751 H 0.7898 0.0267 -0.0645 0.0430 0.298(2) Uiso R P 3 2
H1752 H 0.6556 0.1203 -0.0732 0.0431 0.298(2) Uiso R P 3 2
H1771 H 0.7167 -0.0085 0.0281 0.0430 0.298(2) Uiso R P 3 2
H1772 H 0.5776 0.0761 0.0152 0.0430 0.298(2) Uiso R P 3 2
H1781 H 0.6232 0.1948 0.0701 0.0429 0.298(2) Uiso R P 3 2
H1782 H 0.6033 0.0830 0.1011 0.0430 0.298(2) Uiso R P 3 2
H821 H 1.1234 0.6625 0.5869 0.0638 1.0000 Uiso R . . .
H822 H 0.9786 0.7288 0.5680 0.0640 1.0000 Uiso R . . .
H831 H 1.2214 0.7165 0.5024 0.0680 1.0000 Uiso R . . .
H832 H 1.1314 0.6322 0.5020 0.0679 1.0000 Uiso R . . .
H851 H 1.1821 0.7856 0.4162 0.0779 1.0000 Uiso R . . .
H852 H 1.0955 0.6996 0.4162 0.0781 1.0000 Uiso R . . .
H861 H 0.9005 0.8511 0.4001 0.0802 1.0000 Uiso R . . .
H862 H 1.0174 0.8456 0.3542 0.0800 1.0000 Uiso R . . .
H881 H 0.8188 1.0470 0.3806 0.0819 1.0000 Uiso R . . .
H882 H 0.9300 1.0367 0.3326 0.0820 1.0000 Uiso R . . .
H891 H 1.0322 1.1555 0.3664 0.0790 1.0000 Uiso R . . .
H892 H 0.8819 1.2163 0.3529 0.0790 1.0000 Uiso R . . .
H911 H 0.6276 1.1344 0.5469 0.0730 0.314(4) Uiso R P 4 1
H1911 H 0.7010 1.0460 0.6036 0.0700 0.186(4) Uiso R P 4 2
H1912 H 0.6117 1.0960 0.5569 0.0699 0.186(4) Uiso R P 4 2
H1921 H 0.5252 0.9824 0.6258 0.0700 0.186(4) Uiso R P 4 2
H1922 H 0.4254 1.0465 0.5845 0.0699 0.186(4) Uiso R P 4 2
H621 H 0.9215 0.0191 0.1488 0.0260 0.202(2) Uiso R P 3 1
H622 H 0.7898 0.1121 0.1625 0.0261 0.202(2) Uiso R P 3 1
H631 H 0.9739 0.1523 0.1835 0.0260 0.202(2) Uiso R P 3 1
H632 H 0.9155 0.2378 0.1370 0.0261 0.202(2) Uiso R P 3 1
H651 H 1.2256 0.1490 0.1517 0.0260 0.202(2) Uiso R P 3 1
H652 H 1.1184 0.2626 0.1398 0.0260 0.202(2) Uiso R P 3 1
H661 H 1.3233 0.2025 0.1025 0.0260 0.202(2) Uiso R P 3 1
H662 H 1.1959 0.2914 0.0809 0.0260 0.202(2) Uiso R P 3 1
H681 H 1.3856 0.2363 -0.0109 0.0259 0.202(2) Uiso R P 3 1
H682 H 1.2801 0.3274 0.0183 0.0260 0.202(2) Uiso R P 3 1
H691 H 1.2856 0.3147 -0.0684 0.0261 0.202(2) Uiso R P 3 1
H692 H 1.1530 0.3674 -0.0347 0.0260 0.202(2) Uiso R P 3 1
H781 H 0.7098 0.2401 0.0953 0.0260 0.202(2) Uiso R P 3 1
H782 H 0.6414 0.1501 0.0817 0.0259 0.202(2) Uiso R P 3 1
H1621 H 0.7658 0.2198 0.1275 0.0430 0.298(2) Uiso R P 3 2
H1622 H 0.7367 0.1140 0.1614 0.0430 0.298(2) Uiso R P 3 2
H1631 H 0.9248 0.1526 0.1821 0.0430 0.298(2) Uiso R P 3 2
H1632 H 0.9587 0.0355 0.1634 0.0430 0.298(2) Uiso R P 3 2
H1651 H 1.1321 0.1489 0.1637 0.0431 0.298(2) Uiso R P 3 2
H1652 H 1.1719 0.0402 0.1373 0.0431 0.298(2) Uiso R P 3 2
H1711 H 1.1578 0.2897 -0.1302 0.0431 0.298(2) Uiso R P 3 2
H1712 H 1.0230 0.3249 -0.0941 0.0431 0.298(2) Uiso R P 3 2
H1721 H 1.1235 0.1237 -0.1280 0.0430 0.298(2) Uiso R P 3 2
H1722 H 1.0034 0.2163 -0.1509 0.0431 0.298(2) Uiso R P 3 2
H1741 H 0.7882 0.2510 -0.0927 0.0427 0.298(2) Uiso R P 3 2
H1742 H 0.8192 0.1656 -0.1326 0.0431 0.298(2) Uiso R P 3 2
H931 H 0.6788 0.8242 0.5884 0.0730 0.314(4) Uiso R P 4 1
H932 H 0.5395 0.8556 0.5621 0.0731 0.314(4) Uiso R P 4 1
H941 H 0.7922 0.8394 0.5130 0.0731 0.314(4) Uiso R P 4 1
H942 H 0.6536 0.9016 0.4894 0.0730 0.314(4) Uiso R P 4 1
H1931 H 0.5647 0.8422 0.5886 0.0700 0.186(4) Uiso R P 4 2
H1932 H 0.4437 0.8989 0.5535 0.0699 0.186(4) Uiso R P 4 2
H1941 H 0.7401 0.8038 0.5381 0.0700 0.186(4) Uiso R P 4 2
H1942 H 0.6251 0.9008 0.5135 0.0700 0.186(4) Uiso R P 4 2

loop_
_atom_site_aniso_label
_atom_site_aniso_U_11
_atom_site_aniso_U_22
_atom_site_aniso_U_33
_atom_site_aniso_U_23
_atom_site_aniso_U_13
_atom_site_aniso_U_12
Fe1 0.0563(5) 0.0552(6) 0.0607(6) -0.0086(5) -0.0141(5) -0.0203(4)
C2 0.0649(4) 0.0688(17) 0.0853(17) -0.0178(16) -0.0235(16) -0.0281(15)
C3 0.0649(4) 0.0688(17) 0.0854(17) -0.0177(16) -0.0235(16) -0.0281(15)
C4 0.0649(4) 0.0688(17) 0.0854(17) -0.0178(16) -0.0236(16) -0.0281(15)
C5 0.0649(4) 0.0688(17) 0.0853(17) -0.0178(16) -0.0236(16) -0.0281(15)
C6 0.0649(4) 0.0688(17) 0.0853(17) -0.0178(16) -0.0236(16) -0.0281(15)
C102 0.0441(4) 0.0632(17) 0.0887(18) -0.0432(17) 0.0023(17) -0.0073(16)
C103 0.0441(4) 0.0632(17) 0.0887(18) -0.0432(17) 0.0023(17) -0.0073(16)
C104 0.0441(4) 0.0632(17) 0.0887(18) -0.0432(17) 0.0023(17) -0.0073(16)
C105 0.0441(4) 0.0632(17) 0.0886(18) -0.0432(17) 0.0023(17) -0.0073(16)
C106 0.0441(4) 0.0632(17) 0.0886(18) -0.0432(17) 0.0023(17) -0.0073(16)
C7 0.0590(8) 0.035(2) 0.055(3) -0.006(2) -0.016(2) -0.012(2)
C8 0.0496(8) 0.052(3) 0.042(3) 0.006(2) -0.011(2) -0.025(2)
C9 0.0350(8) 0.046(2) 0.032(2) -0.005(2) -0.003(2) -0.016(2)
C10 0.0338(8) 0.039(2) 0.033(2) -0.007(2) -0.007(2) -0.0125(19)
C11 0.0410(8) 0.040(2) 0.050(3) -0.014(2) -0.006(2) -0.009(2)
B12 0.0306(8) 0.061(3) 0.036(3) -0.009(2) -0.009(2) -0.016(2)
C13 0.0324(8) 0.066(3) 0.037(2) -0.012(2) 0.001(2) -0.013(2)
C14 0.0379(8) 0.069(3) 0.038(2) -0.014(2) 0.002(2) -0.017(2)
C15 0.0327(8) 0.079(3) 0.041(3) -0.012(2) 0.002(2) -0.022(2)
C16 0.0476(8) 0.066(3) 0.033(2) -0.010(2) 0.002(2) -0.023(2)
C17 0.0370(8) 0.069(3) 0.038(2) -0.008(2) -0.006(2) -0.013(2)
C18 0.0370(8) 0.073(3) 0.036(2) -0.010(2) -0.004(2) -0.013(2)
C19 0.0344(8) 0.096(3) 0.041(3) -0.012(3) -0.002(2) -0.023(2)
C20 0.0556(8) 0.086(3) 0.039(3) -0.013(3) 0.003(2) -0.029(2)
C21 0.0342(8) 0.084(3) 0.041(3) -0.008(2) -0.008(2) -0.014(2)
C22 0.0321(8) 0.055(3) 0.038(2) -0.019(2) 0.000(2) -0.007(2)
C23 0.0394(8) 0.070(3) 0.052(3) -0.026(2) 0.003(2) -0.013(2)
C24 0.0646(8) 0.061(3) 0.073(3) -0.032(3) -0.017(3) -0.005(3)
C25 0.0629(8) 0.053(3) 0.081(3) -0.024(3) -0.007(3) -0.005(3)
C26 0.0459(8) 0.067(3) 0.050(3) -0.015(3) -0.006(2) -0.003(2)
C27 0.0346(8) 0.053(3) 0.040(2) -0.014(2) 0.001(2) -0.009(2)
C28 0.0466(8) 0.083(3) 0.070(3) -0.037(3) -0.013(3) -0.010(3)
C29 0.1062(8) 0.056(3) 0.130(4) -0.014(3) -0.026(3) -0.008(3)
C30 0.0453(8) 0.069(3) 0.039(2) -0.009(2) -0.007(2) -0.017(2)
B31 0.0434(8) 0.051(3) 0.042(3) -0.008(2) 0.000(2) -0.014(2)
C32 0.0344(8) 0.039(2) 0.047(3) -0.005(2) -0.001(2) -0.011(2)
C33 0.0375(8) 0.041(2) 0.046(3) -0.003(2) -0.005(2) -0.013(2)
C34 0.0415(8) 0.060(3) 0.062(3) -0.017(3) -0.013(2) -0.013(2)
C35 0.0560(8) 0.047(3) 0.088(3) -0.006(3) -0.026(3) -0.016(2)
C36 0.0711(8) 0.037(3) 0.105(3) 0.009(3) -0.036(3) -0.013(2)
C37 0.0481(8) 0.047(3) 0.068(3) 0.003(2) -0.025(2) -0.012(2)
C38 0.0364(8) 0.053(3) 0.041(2) -0.004(2) -0.008(2) -0.011(2)
C39 0.0945(8) 0.049(3) 0.144(4) -0.014(3) -0.054(3) -0.025(3)
C40 0.0769(8) 0.066(3) 0.095(3) 0.021(3) -0.046(3) -0.024(3)
C41 0.0577(4) 0.0790(13) 0.0416(12) -0.0098(12) -0.0014(12) -0.0207(12)
C42 0.0578(4) 0.0790(13) 0.0416(12) -0.0098(12) -0.0013(12) -0.0206(12)
C43 0.0579(5) 0.0790(13) 0.0418(12) -0.0098(12) -0.0011(12) -0.0205(12)
C44 0.0581(4) 0.0790(13) 0.0418(12) -0.0098(12) -0.0012(12) -0.0205(12)
C45 0.0580(4) 0.0790(13) 0.0417(12) -0.0098(12) -0.0014(12) -0.0206(12)
C46 0.0579(4) 0.0790(13) 0.0417(12) -0.0098(12) -0.0015(12) -0.0207(12)
C47 0.0577(5) 0.0790(14) 0.0417(13) -0.0097(13) -0.0013(12) -0.0207(13)
C48 0.0583(6) 0.0792(14) 0.0420(13) -0.0099(13) -0.0010(12) -0.0203(13)
C49 0.0579(5) 0.0791(14) 0.0418(13) -0.0098(13) -0.0016(13) -0.0206(13)
C141 0.0404(4) 0.0584(13) 0.0421(13) -0.0081(13) -0.0002(12) -0.0094(12)
C142 0.0404(4) 0.0584(13) 0.0421(13) -0.0081(12) -0.0001(12) -0.0094(12)
C143 0.0405(5) 0.0584(13) 0.0421(13) -0.0082(13) 0.0000(12) -0.0094(12)
C144 0.0407(4) 0.0585(13) 0.0421(13) -0.0082(12) 0.0000(12) -0.0094(12)
C145 0.0406(4) 0.0585(13) 0.0421(13) -0.0083(13) -0.0002(12) -0.0094(12)
C146 0.0405(4) 0.0584(13) 0.0422(13) -0.0082(12) -0.0002(12) -0.0094(12)
C147 0.0404(5) 0.0584(14) 0.0421(14) -0.0081(13) -0.0002(13) -0.0093(13)
C148 0.0409(6) 0.0588(14) 0.0422(13) -0.0082(13) 0.0001(13) -0.0093(13)
C149 0.0405(5) 0.0585(14) 0.0423(14) -0.0081(13) -0.0002(13) -0.0094(13)
F50 0.0422(8) 0.0578(19) 0.0530(18) -0.0046(15) -0.0100(14) -0.0087(14)
K160 0.03420(19) 0.0433(8) 0.0166(8) -0.0094(7) -0.0022(7) -0.0112(7)
O61 0.03250(19) 0.0230(9) 0.0191(8) -0.0119(8) -0.0067(8) -0.0021(8)
C62 0.03250(19) 0.0230(9) 0.0191(9) -0.0119(8) -0.0067(8) -0.0021(8)
C63 0.03250(19) 0.0230(9) 0.0191(9) -0.0119(8) -0.0067(8) -0.0021(8)
O64 0.03250(19) 0.0230(9) 0.0191(8) -0.0119(8) -0.0067(8) -0.0021(8)
C65 0.03250(19) 0.0230(9) 0.0191(9) -0.0119(8) -0.0067(8) -0.0021(8)
C66 0.03250(19) 0.0230(9) 0.0191(9) -0.0119(8) -0.0067(8) -0.0021(8)
O67 0.03250(19) 0.0230(9) 0.0191(8) -0.0119(8) -0.0067(8) -0.0021(8)
C68 0.03250(19) 0.0230(9) 0.0191(9) -0.0119(8) -0.0067(8) -0.0021(8)
C69 0.03250(19) 0.0230(9) 0.0191(9) -0.0119(8) -0.0067(8) -0.0021(8)
O70 0.03250(19) 0.0230(9) 0.0191(8) -0.0119(8) -0.0067(8) -0.0021(8)
C71 0.03250(19) 0.0230(9) 0.0191(9) -0.0119(8) -0.0067(8) -0.0021(8)
C72 0.03250(19) 0.0230(9) 0.0191(9) -0.0119(8) -0.0067(8) -0.0021(8)
O73 0.03250(19) 0.0230(9) 0.0191(8) -0.0119(8) -0.0067(8) -0.0021(8)
C74 0.03250(19) 0.0230(9) 0.0191(9) -0.0119(8) -0.0067(8) -0.0021(8)
C75 0.03250(19) 0.0230(9) 0.0191(9) -0.0119(8) -0.0067(8) -0.0021(8)
O76 0.03250(19) 0.0230(9) 0.0191(8) -0.0119(8) -0.0067(8) -0.0021(8)
C77 0.03250(19) 0.0230(9) 0.0191(9) -0.0119(8) -0.0067(8) -0.0021(8)
C78 0.03250(19) 0.0230(9) 0.0191(9) -0.0119(8) -0.0067(8) -0.0021(8)
K60 0.03250(19) 0.0230(9) 0.0191(8) -0.0119(8) -0.0067(8) -0.0021(8)
O161 0.03420(19) 0.0433(8) 0.0166(8) -0.0094(7) -0.0022(7) -0.0112(7)
C162 0.03420(19) 0.0433(8) 0.0166(8) -0.0094(7) -0.0022(7) -0.0112(7)
C163 0.03420(19) 0.0433(8) 0.0166(8) -0.0094(7) -0.0022(7) -0.0112(7)
O164 0.03420(19) 0.0433(8) 0.0166(8) -0.0094(7) -0.0022(7) -0.0112(7)
C165 0.03420(19) 0.0433(8) 0.0166(8) -0.0094(7) -0.0022(7) -0.0112(7)
C166 0.03420(19) 0.0433(8) 0.0166(8) -0.0094(7) -0.0022(7) -0.0112(7)
O167 0.03420(19) 0.0433(8) 0.0166(8) -0.0094(7) -0.0022(7) -0.0112(7)
C168 0.03420(19) 0.0433(8) 0.0166(8) -0.0094(7) -0.0022(7) -0.0112(7)
C169 0.03420(19) 0.0433(8) 0.0166(8) -0.0094(7) -0.0022(7) -0.0112(7)
O170 0.03420(19) 0.0433(8) 0.0166(8) -0.0094(7) -0.0022(7) -0.0112(7)
C171 0.03420(19) 0.0433(8) 0.0166(8) -0.0094(7) -0.0022(7) -0.0112(7)
C172 0.03420(19) 0.0433(8) 0.0166(8) -0.0094(7) -0.0022(7) -0.0112(7)
O173 0.03420(19) 0.0433(8) 0.0166(8) -0.0094(7) -0.0022(7) -0.0112(7)
C174 0.03420(19) 0.0433(8) 0.0166(8) -0.0094(7) -0.0022(7) -0.0112(7)
C175 0.03420(19) 0.0433(8) 0.0166(8) -0.0094(7) -0.0022(7) -0.0112(7)
O176 0.03420(19) 0.0433(8) 0.0166(8) -0.0094(7) -0.0022(7) -0.0112(7)
C177 0.03420(19) 0.0433(8) 0.0166(8) -0.0094(7) -0.0022(7) -0.0112(7)
C178 0.03420(19) 0.0433(8) 0.0166(8) -0.0094(7) -0.0022(7) -0.0112(7)
K80 0.0560(8) 0.0424(18) 0.0396(16) -0.0088(14) -0.008(2) -0.0053(18)
O81 0.0665(8) 0.054(2) 0.046(2) -0.0085(18) -0.0128(19) -0.0002(19)
C82 0.0475(8) 0.054(3) 0.051(3) -0.005(2) -0.008(2) 0.001(2)
C83 0.0510(8) 0.049(3) 0.068(3) -0.013(3) -0.009(3) 0.002(2)
O84 0.0614(8) 0.057(2) 0.046(2) -0.0156(18) -0.0120(18) 0.0142(19)
C85 0.0707(8) 0.066(3) 0.054(3) -0.027(3) -0.002(3) 0.002(3)
C86 0.0836(8) 0.063(3) 0.047(3) -0.019(3) -0.005(3) -0.004(3)
O87 0.0758(8) 0.059(2) 0.046(2) -0.0130(19) -0.0182(19) 0.004(2)
C88 0.0851(8) 0.073(3) 0.046(3) -0.009(3) -0.023(3) -0.004(3)
C89 0.0759(8) 0.072(3) 0.044(3) -0.004(3) -0.016(3) -0.006(3)
O90 0.0344(6) 0.032(2) 0.045(3) -0.020(2) 0.015(2) -0.013(2)
C91 0.0523(6) 0.052(3) 0.055(3) -0.039(2) 0.001(3) -0.002(2)
C92 0.0468(6) 0.069(3) 0.046(3) -0.027(2) 0.012(3) 0.012(2)
C93 0.0396(6) 0.031(3) 0.048(3) 0.007(2) 0.034(3) -0.003(3)
C94 0.0144(6) 0.033(2) 0.036(3) -0.001(3) 0.011(2) -0.010(2)
O190 0.0344(6) 0.032(2) 0.045(3) -0.020(2) 0.015(2) -0.013(2)
C191 0.0523(6) 0.052(3) 0.055(3) -0.039(2) 0.001(3) -0.002(2)
C192 0.0468(6) 0.069(3) 0.046(3) -0.027(2) 0.012(3) 0.012(2)
C193 0.0396(6) 0.031(3) 0.048(3) 0.007(2) 0.034(3) -0.003(3)
C194 0.0144(6) 0.033(2) 0.036(3) -0.001(3) 0.011(2) -0.010(2)

loop_
_atom_type_symbol
_atom_type_scat_dispersion_real
_atom_type_scat_dispersion_imag
_atom_type_scat_Cromer_Mann_a1
_atom_type_scat_Cromer_Mann_b1
_atom_type_scat_Cromer_Mann_a2
_atom_type_scat_Cromer_Mann_b2
_atom_type_scat_Cromer_Mann_a3
_atom_type_scat_Cromer_Mann_b3
_atom_type_scat_Cromer_Mann_a4
_atom_type_scat_Cromer_Mann_b4
_atom_type_scat_Cromer_Mann_c
_atom_type_scat_source
C 0.0033 0.0016 2.3100 20.8439 1.0200 10.2075 1.5886 0.5687 0.8650 51.6512 0.2156 'International Tables Vol C 4.2.6.8 and 6.1.1.4'
H 0.0000 0.0000 0.4930 10.5109 0.3229 26.1257 0.1402 3.1424 0.0408 57.7998 0.0030 'International Tables Vol C 4.2.6.8 and 6.1.1.4'
Fe 0.3463 0.8444 11.7695 4.7611 7.3573 0.3072 3.5222 15.3535 2.3045 76.8805 1.0369 'International Tables Vol C 4.2.6.8 and 6.1.1.4'
B 0.0013 0.0007 2.0545 23.2185 1.3326 1.0210 1.0979 60.3498 0.7068 0.1403 -0.1932 'International Tables Vol C 4.2.6.8 and 6.1.1.4'
O 0.0106 0.0060 3.0485 13.2771 2.2868 5.7011 1.5463 0.3239 0.8670 32.9089 0.2508 'International Tables Vol C 4.2.6.8 and 6.1.1.4'
K 0.2009 0.2494 8.2186 12.7949 7.4398 0.7748 1.0519 213.1870 0.8659 41.6841 1.4228 'International Tables Vol C 4.2.6.8 and 6.1.1.4'
F 0.0171 0.0103 3.5392 10.2825 2.6412 4.2944 1.5170 0.2615 1.0243 26.1476 0.2776 'International Tables Vol C 4.2.6.8 and 6.1.1.4'

loop_
_geom_angle_atom_site_label_1
_geom_angle_site_symmetry_1
_geom_angle_atom_site_label_2
_geom_angle_atom_site_label_3
_geom_angle_site_symmetry_3
_geom_angle
_geom_angle_publ_flag
C2 . Fe1 C3 . 40.12(11) yes
C2 . Fe1 C4 . 67.73(16) yes
C3 . Fe1 C4 . 40.70(11) yes
C2 . Fe1 C5 . 66.36(16) yes
C3 . Fe1 C5 . 67.12(16) yes
C4 . Fe1 C5 . 40.14(11) yes
C2 . Fe1 C6 . 40.24(13) yes
C3 . Fe1 C6 . 68.40(16) yes
C4 . Fe1 C6 . 68.73(15) yes
C5 . Fe1 C6 . 40.12(13) yes
C2 . Fe1 C7 . 99.62(19) yes
C3 . Fe1 C7 . 105.58(19) yes
C4 . Fe1 C7 . 140.6(2) yes
C5 . Fe1 C7 . 165.3(2) yes
C6 . Fe1 C7 . 125.86(19) yes
C2 . Fe1 C8 . 128.7(2) yes
C3 . Fe1 C8 . 108.3(2) yes
C4 . Fe1 C8 . 118.3(2) yes
C5 . Fe1 C8 . 152.5(2) yes
C6 . Fe1 C8 . 166.01(18) yes
C2 . Fe1 C9 . 168.49(19) yes
C3 . Fe1 C9 . 139.7(2) yes
C4 . Fe1 C9 . 120.0(2) yes
C5 . Fe1 C9 . 125.13(19) yes
C6 . Fe1 C9 . 148.30(19) yes
C2 . Fe1 C10 . 137.62(19) yes
C3 . Fe1 C10 . 174.06(17) yes
C4 . Fe1 C10 . 145.14(18) yes
C5 . Fe1 C10 . 118.03(18) yes
C6 . Fe1 C10 . 113.25(19) yes
C2 . Fe1 C11 . 104.71(18) yes
C3 . Fe1 C11 . 134.64(17) yes
C4 . Fe1 C11 . 172.0(2) yes
C5 . Fe1 C11 . 135.2(2) yes
C6 . Fe1 C11 . 103.84(19) yes
C7 . Fe1 C8 . 40.74(19) yes
C7 . Fe1 C9 . 68.96(19) yes
C8 . Fe1 C9 . 41.05(18) yes
C7 . Fe1 C10 . 68.71(18) yes
C8 . Fe1 C10 . 68.65(19) yes
C9 . Fe1 C10 . 40.81(18) yes
C7 . Fe1 C11 . 41.2(2) yes
C8 . Fe1 C11 . 68.3(2) yes
C9 . Fe1 C11 . 67.91(18) yes
C10 . Fe1 C11 . 39.79(17) yes
C102 . Fe1 C103 . 40.23(12) yes
C102 . Fe1 C104 . 66.71(17) yes
C103 . Fe1 C104 . 39.50(11) yes
C102 . Fe1 C105 . 68.78(18) yes
C103 . Fe1 C105 . 68.30(15) yes
C104 . Fe1 C105 . 40.10(12) yes
C102 . Fe1 C106 . 40.36(14) yes
C103 . Fe1 C106 . 67.43(18) yes
C104 . Fe1 C106 . 66.52(16) yes
C105 . Fe1 C106 . 40.81(15) yes
C102 . Fe1 C7 . 104.8(2) yes
C103 . Fe1 C7 . 113.7(2) yes
C104 . Fe1 C7 . 147.7(2) yes
C105 . Fe1 C7 . 168.2(2) yes
C106 . Fe1 C7 . 128.07(19) yes
C102 . Fe1 C8 . 125.6(2) yes
C103 . Fe1 C8 . 105.5(2) yes
C104 . Fe1 C8 . 117.3(2) yes
C105 . Fe1 C8 . 151.0(2) yes
C106 . Fe1 C8 . 164.73(19) yes
C102 . Fe1 C9 . 165.1(2) yes
C103 . Fe1 C9 . 128.6(2) yes
C104 . Fe1 C9 . 110.9(2) yes
C105 . Fe1 C9 . 119.7(2) yes
C106 . Fe1 C9 . 153.7(2) yes
C102 . Fe1 C10 . 151.1(2) yes
C103 . Fe1 C10 . 168.7(2) yes
C104 . Fe1 C10 . 133.52(18) yes
C105 . Fe1 C10 . 111.82(18) yes
C106 . Fe1 C10 . 120.6(2) yes
C102 . Fe1 C11 . 116.87(18) yes
C103 . Fe1 C11 . 148.46(17) yes
C104 . Fe1 C11 . 170.8(2) yes
C105 . Fe1 C11 . 131.8(2) yes
C106 . Fe1 C11 . 110.2(2) yes
C7 . Fe1 C8 . 40.74(19) yes
C7 . Fe1 C9 . 68.96(19) yes
C8 . Fe1 C9 . 41.05(18) yes
C7 . Fe1 C10 . 68.71(18) yes
C8 . Fe1 C10 . 68.65(19) yes
C9 . Fe1 C10 . 40.81(18) yes
C7 . Fe1 C11 . 41.2(2) yes
C8 . Fe1 C11 . 68.3(2) yes
C9 . Fe1 C11 . 67.91(18) yes
C10 . Fe1 C11 . 39.79(17) yes
Fe1 . C2 C3 . 68.6(3) yes
Fe1 . C2 C6 . 67.6(3) yes
C3 . C2 C6 . 107.86(4) yes
Fe1 . C2 H21 . 125.0 no
C3 . C2 H21 . 127.4 no
C6 . C2 H21 . 124.5 no
C2 . C3 Fe1 . 71.3(3) yes
C2 . C3 C4 . 107.86(4) yes
Fe1 . C3 C4 . 68.9(3) yes
C2 . C3 H31 . 125.3 no
Fe1 . C3 H31 . 125.9 no
C4 . C3 H31 . 126.8 no
C3 . C4 Fe1 . 70.4(3) yes
C3 . C4 C5 . 107.85(4) yes
Fe1 . C4 C5 . 72.5(3) yes
C3 . C4 H41 . 124.4 no
Fe1 . C4 H41 . 126.4 no
C5 . C4 H41 . 127.6 no
Fe1 . C5 C4 . 67.4(3) yes
Fe1 . C5 C6 . 67.3(2) yes
C4 . C5 C6 . 107.85(4) yes
Fe1 . C5 H51 . 126.2 no
C4 . C5 H51 . 125.0 no
C6 . C5 H51 . 126.9 no
C2 . C6 C5 . 107.85(4) yes
C2 . C6 Fe1 . 72.1(3) yes
C5 . C6 Fe1 . 72.5(2) yes
C2 . C6 H61 . 126.8 no
C5 . C6 H61 . 125.2 no
Fe1 . C6 H61 . 124.9 no
Fe1 . C102 C103 . 70.7(3) yes
Fe1 . C102 C106 . 70.0(3) yes
C103 . C102 C106 . 107.86(4) yes
Fe1 . C102 H1021 . 126.1 no
C103 . C102 H1021 . 127.0 no
C106 . C102 H1021 . 125.2 no
C102 . C103 Fe1 . 69.0(3) yes
C102 . C103 C104 . 107.86(4) yes
Fe1 . C103 C104 . 71.8(3) yes
C102 . C103 H1031 . 125.2 no
Fe1 . C103 H1031 . 126.4 no
C104 . C103 H1031 . 126.9 no
Fe1 . C104 C103 . 68.7(3) yes
Fe1 . C104 C105 . 65.6(3) yes
C103 . C104 C105 . 107.85(4) yes
Fe1 . C104 H1041 . 126.8 no
C103 . C104 H1041 . 124.3 no
C105 . C104 H1041 . 127.5 no
C104 . C105 Fe1 . 74.3(3) yes
C104 . C105 C106 . 107.85(4) yes
Fe1 . C105 C106 . 71.7(3) yes
C104 . C105 H1051 . 124.8 no
Fe1 . C105 H1051 . 126.1 no
C106 . C105 H1051 . 126.9 no
C102 . C106 C105 . 107.86(4) yes
C102 . C106 Fe1 . 69.7(3) yes
C105 . C106 Fe1 . 67.5(3) yes
C102 . C106 H1061 . 127.1 no
C105 . C106 H1061 . 124.9 no
Fe1 . C106 H1061 . 124.9 no
Fe1 . C7 C8 . 69.9(3) yes
Fe1 . C7 C11 . 70.9(3) yes
C8 . C7 C11 . 107.5(4) yes
Fe1 . C7 H71 . 124.9 no
C8 . C7 H71 . 126.9 no
C11 . C7 H71 . 125.5 no
C7 . C8 Fe1 . 69.4(3) yes
C7 . C8 C9 . 110.0(4) yes
Fe1 . C8 C9 . 73.2(3) yes
C7 . C8 H81 . 125.0 no
Fe1 . C8 H81 . 124.6 no
C9 . C8 H81 . 125.0 no
Fe1 . C9 C8 . 65.7(3) yes
Fe1 . C9 C10 . 70.6(3) yes
C8 . C9 C10 . 106.1(4) yes
Fe1 . C9 B12 . 129.5(3) yes
C8 . C9 B12 . 120.9(4) yes
C10 . C9 B12 . 133.0(4) yes
C9 . C10 Fe1 . 68.6(3) yes
C9 . C10 C11 . 106.0(4) yes
Fe1 . C10 C11 . 66.5(2) yes
C9 . C10 B31 . 130.6(4) yes
Fe1 . C10 B31 . 133.3(3) yes
C11 . C10 B31 . 123.2(4) yes
C10 . C11 C7 . 110.4(4) yes
C10 . C11 Fe1 . 73.7(2) yes
C7 . C11 Fe1 . 67.9(2) yes
C10 . C11 H111 . 125.0 no
C7 . C11 H111 . 124.6 no
Fe1 . C11 H111 . 123.4 no
C9 . B12 C13 . 117.2(4) yes
C9 . B12 C22 . 125.7(5) yes
C13 . B12 C22 . 116.8(4) yes
B12 . C13 C14 . 120.9(4) yes
B12 . C13 C18 . 122.9(4) yes
C14 . C13 C18 . 116.2(5) yes
C13 . C14 C15 . 121.0(5) yes
C13 . C14 C19 . 121.3(5) yes
C15 . C14 C19 . 117.7(4) yes
C14 . C15 C16 . 121.9(4) yes
C14 . C15 H151 . 119.0 no
C16 . C15 H151 . 119.1 no
C15 . C16 C17 . 118.4(5) yes
C15 . C16 C20 . 121.6(4) yes
C17 . C16 C20 . 120.0(4) yes
C16 . C17 C18 . 120.8(5) yes
C16 . C17 H171 . 119.2 no
C18 . C17 H171 . 120.0 no
C17 . C18 C13 . 121.6(4) yes
C17 . C18 C21 . 114.7(4) yes
C13 . C18 C21 . 123.7(5) yes
C14 . C19 H191 . 109.6 no
C14 . C19 H192 . 110.0 no
H191 . C19 H192 . 108.6 no
C14 . C19 H193 . 109.9 no
H191 . C19 H193 . 109.3 no
H192 . C19 H193 . 109.4 no
C16 . C20 H203 . 110.0 no
C16 . C20 H202 . 109.1 no
H203 . C20 H202 . 109.2 no
C16 . C20 H201 . 110.0 no
H203 . C20 H201 . 109.1 no
H202 . C20 H201 . 109.5 no
C18 . C21 H211 . 109.3 no
C18 . C21 H212 . 110.2 no
H211 . C21 H212 . 110.0 no
C18 . C21 H213 . 108.6 no
H211 . C21 H213 . 109.0 no
H212 . C21 H213 . 109.7 no
B12 . C22 C23 . 118.8(4) yes
B12 . C22 C27 . 124.0(4) yes
C23 . C22 C27 . 117.2(5) yes
C22 . C23 C24 . 121.6(5) yes
C22 . C23 C28 . 121.8(5) yes
C24 . C23 C28 . 116.6(5) yes
C23 . C24 C25 . 121.6(5) yes
C23 . C24 H241 . 119.5 no
C25 . C24 H241 . 118.9 no
C24 . C25 C26 . 117.5(5) yes
C24 . C25 C29 . 121.9(5) yes
C26 . C25 C29 . 120.5(5) yes
C25 . C26 C27 . 122.2(5) yes
C25 . C26 H261 . 119.3 no
C27 . C26 H261 . 118.5 no
C22 . C27 C26 . 119.8(5) yes
C22 . C27 C30 . 123.3(4) yes
C26 . C27 C30 . 116.9(4) yes
C23 . C28 H283 . 109.5 no
C23 . C28 H282 . 109.7 no
H283 . C28 H282 . 109.3 no
C23 . C28 H281 . 109.1 no
H283 . C28 H281 . 109.6 no
H282 . C28 H281 . 109.5 no
C25 . C29 H291 . 109.1 no
C25 . C29 H292 . 109.6 no
H291 . C29 H292 . 110.3 no
C25 . C29 H293 . 108.7 no
H291 . C29 H293 . 109.0 no
H292 . C29 H293 . 110.1 no
C27 . C30 H301 . 108.1 no
C27 . C30 H302 . 110.1 no
H301 . C30 H302 . 109.6 no
C27 . C30 H303 . 109.3 no
H301 . C30 H303 . 109.6 no
H302 . C30 H303 . 110.1 no
C10 . B31 C32 . 114.9(4) yes
C10 . B31 C41 . 111.2(5) yes
C32 . B31 C41 . 113.7(4) yes
C10 . B31 F50 . 103.9(4) yes
C32 . B31 F50 . 104.3(4) yes
C41 . B31 F50 . 107.8(4) yes
C10 . B31 C32 . 114.9(4) yes
C10 . B31 C141 . 113.1(5) yes
C32 . B31 C141 . 110.4(4) yes
C10 . B31 F50 . 103.9(4) yes
C32 . B31 F50 . 104.3(4) yes
C141 . B31 F50 . 109.6(4) yes
B31 . C32 C33 . 129.0(4) yes
B31 . C32 C37 . 116.1(4) yes
C33 . C32 C37 . 114.9(5) yes
C32 . C33 C34 . 121.3(5) yes
C32 . C33 C38 . 124.8(4) yes
C34 . C33 C38 . 113.8(4) yes
C33 . C34 C35 . 122.6(5) yes
C33 . C34 H341 . 118.0 no
C35 . C34 H341 . 119.3 no
C34 . C35 C36 . 116.9(5) yes
C34 . C35 C39 . 121.5(5) yes
C36 . C35 C39 . 121.6(5) yes
C35 . C36 C37 . 122.4(5) yes
C35 . C36 H361 . 118.8 no
C37 . C36 H361 . 118.8 no
C32 . C37 C36 . 121.8(5) yes
C32 . C37 C40 . 123.1(5) yes
C36 . C37 C40 . 115.0(5) yes
C33 . C38 H381 . 109.4 no
C33 . C38 H382 . 108.2 no
H381 . C38 H382 . 108.5 no
C33 . C38 H383 . 111.9 no
H381 . C38 H383 . 109.7 no
H382 . C38 H383 . 109.1 no
C35 . C39 H391 . 109.9 no
C35 . C39 H392 . 109.6 no
H391 . C39 H392 . 109.2 no
C35 . C39 H393 . 110.0 no
H391 . C39 H393 . 108.7 no
H392 . C39 H393 . 109.3 no
C37 . C40 H403 . 109.1 no
C37 . C40 H402 . 109.0 no
H403 . C40 H402 . 110.4 no
C37 . C40 H401 . 110.2 no
H403 . C40 H401 . 109.3 no
H402 . C40 H401 . 108.9 no
B31 . C41 C42 . 121.3(3) yes
B31 . C41 C46 . 124.2(3) yes
C42 . C41 C46 . 114.02(5) yes
C41 . C42 C43 . 121.83(4) yes
C41 . C42 C47 . 123.53(5) yes
C43 . C42 C47 . 114.64(5) yes
C42 . C43 C44 . 122.58(5) yes
C42 . C43 H431 . 118.9 no
C44 . C43 H431 . 118.5 no
C43 . C44 C45 . 117.03(5) yes
C43 . C44 C48 . 121.46(5) yes
C45 . C44 C48 . 121.46(5) yes
C44 . C45 C46 . 122.59(5) yes
C44 . C45 H451 . 118.4 no
C46 . C45 H451 . 119.0 no
C41 . C46 C45 . 121.83(5) yes
C41 . C46 C49 . 123.54(5) yes
C45 . C46 C49 . 114.63(5) yes
C42 . C47 H471 . 110.1 no
C42 . C47 H472 . 110.0 no
H471 . C47 H472 . 109.3 no
C42 . C47 H473 . 109.4 no
H471 . C47 H473 . 108.8 no
H472 . C47 H473 . 109.3 no
C44 . C48 H481 . 108.1 no
C44 . C48 H483 . 109.4 no
H481 . C48 H483 . 110.2 no
C44 . C48 H482 . 109.7 no
H481 . C48 H482 . 109.8 no
H483 . C48 H482 . 109.7 no
C46 . C49 H492 . 110.3 no
C46 . C49 H491 . 109.0 no
H492 . C49 H491 . 109.1 no
C46 . C49 H493 . 109.8 no
H492 . C49 H493 . 109.5 no
H491 . C49 H493 . 109.1 no
B31 . C141 C142 . 125.2(3) yes
B31 . C141 C146 . 119.6(3) yes
C142 . C141 C146 . 114.00(5) yes
C141 . C142 C143 . 121.79(5) yes
C141 . C142 C147 . 123.52(5) yes
C143 . C142 C147 . 114.63(5) yes
C142 . C143 C144 . 122.54(5) yes
C142 . C143 H1431 . 118.8 no
C144 . C143 H1431 . 118.7 no
C143 . C144 C145 . 117.01(5) yes
C143 . C144 C148 . 121.48(5) yes
C145 . C144 C148 . 121.49(5) yes
C144 . C145 C146 . 122.54(5) yes
C144 . C145 H1451 . 118.2 no
C146 . C145 H1451 . 119.2 no
C141 . C146 C145 . 121.79(5) yes
C141 . C146 C149 . 123.54(5) yes
C145 . C146 C149 . 114.65(5) yes
C142 . C147 H1471 . 109.9 no
C142 . C147 H1473 . 109.8 no
H1471 . C147 H1473 . 109.2 no
C142 . C147 H1472 . 109.2 no
H1471 . C147 H1472 . 109.4 no
H1473 . C147 H1472 . 109.4 no
C144 . C148 H1482 . 110.4 no
C144 . C148 H1481 . 109.2 no
H1482 . C148 H1481 . 109.4 no
C144 . C148 H1483 . 109.5 no
H1482 . C148 H1483 . 109.1 no
H1481 . C148 H1483 . 109.3 no
C146 . C149 H1492 . 110.4 no
C146 . C149 H1493 . 108.8 no
H1492 . C149 H1493 . 109.5 no
C146 . C149 H1491 . 109.4 no
H1492 . C149 H1491 . 109.5 no
H1493 . C149 H1491 . 109.2 no
K160 2_755 K160 O161 . 92.3(3) yes
K160 2_755 K160 O164 . 139.6(3) yes
O161 . K160 O164 . 59.1(3) yes
K160 2_755 K160 O167 . 137.5(3) yes
O161 . K160 O167 . 117.2(3) yes
O164 . K160 O167 . 58.1(2) yes
K160 2_755 K160 O170 . 112.2(3) yes
O161 . K160 O170 . 145.5(3) yes
O164 . K160 O170 . 106.7(3) yes
O167 . K160 O170 . 59.8(3) yes
K160 2_755 K160 O173 . 68.0(2) yes
O161 . K160 O173 . 113.5(3) yes
O164 . K160 O173 . 146.7(3) yes
O167 . K160 O173 . 119.0(3) yes
O170 . K160 O173 . 59.3(3) yes
K160 2_755 K160 O176 . 66.4(2) yes
O161 . K160 O176 . 57.0(3) yes
O164 . K160 O176 . 110.3(3) yes
O167 . K160 O176 . 155.3(3) yes
O170 . K160 O176 . 109.8(3) yes
O173 . K160 O176 . 57.0(3) yes
C62 . O61 C78 . 116.8(9) yes
C62 . O61 K60 . 118.7(4) yes
C78 . O61 K60 . 115.5(9) yes
O61 . C62 C63 . 118.6(8) yes
O61 . C62 H621 . 106.3 no
C63 . C62 H621 . 106.0 no
O61 . C62 H622 . 107.6 no
C63 . C62 H622 . 108.4 no
H621 . C62 H622 . 109.8 no
C62 . C63 O64 . 108.9(9) yes
C62 . C63 H631 . 109.7 no
O64 . C63 H631 . 109.0 no
C62 . C63 H632 . 109.1 no
O64 . C63 H632 . 110.5 no
H631 . C63 H632 . 109.6 no
C63 . O64 C65 . 116.0(10) yes
C63 . O64 K60 . 112.8(8) yes
C65 . O64 K60 . 121.3(7) yes
O64 . C65 C66 . 118.0(10) yes
O64 . C65 H651 . 106.3 no
C66 . C65 H651 . 106.4 no
O64 . C65 H652 . 108.3 no
C66 . C65 H652 . 107.9 no
H651 . C65 H652 . 109.8 no
C65 . C66 O67 . 144.1(8) yes
C65 . C66 H661 . 101.1 no
O67 . C66 H661 . 100.7 no
C65 . C66 H662 . 99.6 no
O67 . C66 H662 . 99.3 no
H661 . C66 H662 . 109.9 no
C66 . O67 C68 . 124.0(8) yes
C66 . O67 K60 . 105.9(5) yes
C68 . O67 K60 . 106.2(6) yes
O67 . C68 C69 . 132.1(7) yes
O67 . C68 H681 . 104.8 no
C69 . C68 H681 . 104.4 no
O67 . C68 H682 . 102.5 no
C69 . C68 H682 . 102.2 no
H681 . C68 H682 . 109.8 no
C68 . C69 O70 . 115.3(7) yes
C68 . C69 H691 . 107.0 no
O70 . C69 H691 . 108.0 no
C68 . C69 H692 . 109.5 no
O70 . C69 H692 . 107.5 no
H691 . C69 H692 . 109.4 no
C69 . O70 C71 . 125.6(9) yes
C69 . O70 K60 . 132.1(9) yes
C71 . O70 K60 . 98.7(5) yes
O70 . C71 C72 . 95.5(6) yes
O70 . C71 H711 . 113.0 no
C72 . C71 H711 . 113.5 no
O70 . C71 H712 . 113.2 no
C72 . C71 H712 . 111.7 no
H711 . C71 H712 . 109.4 no
C71 . C72 O73 . 110.6(6) yes
C71 . C72 H721 . 108.4 no
O73 . C72 H721 . 112.8 no
C71 . C72 H722 . 108.5 no
O73 . C72 H722 . 107.1 no
H721 . C72 H722 . 109.4 no
C72 . O73 C74 . 94.2(7) yes
C72 . O73 K60 . 115.0(8) yes
C74 . O73 K60 . 120.4(10) yes
O73 . C74 C75 . 111.1(7) yes
O73 . C74 H741 . 105.6 no
C75 . C74 H741 . 109.2 no
O73 . C74 H742 . 112.7 no
C75 . C74 H742 . 108.6 no
H741 . C74 H742 . 109.6 no
C74 . C75 O76 . 115.5(7) yes
C74 . C75 H751 . 108.0 no
O76 . C75 H751 . 107.4 no
C74 . C75 H752 . 107.4 no
O76 . C75 H752 . 108.8 no
H751 . C75 H752 . 109.8 no
C75 . O76 C77 . 111.6(8) yes
C75 . O76 K60 . 115.7(6) yes
C77 . O76 K60 . 88.1(5) yes
O76 . C77 C78 . 105.3(7) yes
O76 . C77 H771 . 110.1 no
C78 . C77 H771 . 110.7 no
O76 . C77 H772 . 110.1 no
C78 . C77 H772 . 111.2 no
H771 . C77 H772 . 109.4 no
C77 . C78 O61 . 112.1(8) yes
C77 . C78 H781 . 108.5 no
O61 . C78 H781 . 109.0 no
C77 . C78 H782 . 108.5 no
O61 . C78 H782 . 108.5 no
H781 . C78 H782 . 110.1 no
K60 2_755 K60 O61 . 95.3(5) yes
K60 2_755 K60 O64 . 137.1(5) yes
O61 . K60 O64 . 52.1(3) yes
K60 2_755 K60 O67 . 162.8(4) yes
O61 . K60 O67 . 97.9(3) yes
O64 . K60 O67 . 49.4(2) yes
K60 2_755 K60 O70 . 131.4(5) yes
O61 . K60 O70 . 118.6(3) yes
O64 . K60 O70 . 91.3(3) yes
O67 . K60 O70 . 49.0(3) yes
K60 2_755 K60 O73 . 77.8(4) yes
O61 . K60 O73 . 114.0(3) yes
O64 . K60 O73 . 136.7(3) yes
O67 . K60 O73 . 106.5(3) yes
O70 . K60 O73 . 57.5(3) yes
K60 2_755 K60 O76 . 66.2(4) yes
O61 . K60 O76 . 58.6(4) yes
O64 . K60 O76 . 106.1(4) yes
O67 . K60 O76 . 130.5(3) yes
O70 . K60 O76 . 101.3(3) yes
O73 . K60 O76 . 59.0(4) yes
C162 . O161 C178 . 110.3(6) yes
C162 . O161 K160 . 118.6(5) yes
C178 . O161 K160 . 121.0(7) yes
O161 . C162 C163 . 111.6(6) yes
O161 . C162 H1621 . 109.4 no
C163 . C162 H1621 . 109.6 no
O161 . C162 H1622 . 108.1 no
C163 . C162 H1622 . 108.6 no
H1621 . C162 H1622 . 109.5 no
C162 . C163 O164 . 113.7(8) yes
C162 . C163 H1631 . 107.7 no
O164 . C163 H1631 . 107.3 no
C162 . C163 H1632 . 109.1 no
O164 . C163 H1632 . 109.2 no
H1631 . C163 H1632 . 109.8 no
C163 . O164 C165 . 113.3(9) yes
C163 . O164 K160 . 112.1(6) yes
C165 . O164 K160 . 112.9(7) yes
O164 . C165 C166 . 119.0(8) yes
O164 . C165 H1651 . 105.9 no
C166 . C165 H1651 . 106.1 no
O164 . C165 H1652 . 108.9 no
C166 . C165 H1652 . 107.2 no
H1651 . C165 H1652 . 109.5 no
C165 . C166 O167 . 104.4(6) yes
C165 . C166 H1661 . 110.6 no
O167 . C166 H1661 . 111.4 no
C165 . C166 H1662 . 110.2 no
O167 . C166 H1662 . 110.0 no
H1661 . C166 H1662 . 110.1 no
C166 . O167 C168 . 111.5(7) yes
C166 . O167 K160 . 120.5(4) yes
C168 . O167 K160 . 117.7(6) yes
O167 . C168 C169 . 110.2(6) yes
O167 . C168 H1681 . 108.9 no
C169 . C168 H1681 . 110.0 no
O167 . C168 H1682 . 109.0 no
C169 . C168 H1682 . 109.0 no
H1681 . C168 H1682 . 109.8 no
C168 . C169 O170 . 106.8(6) yes
C168 . C169 H1691 . 110.2 no
O170 . C169 H1691 . 110.7 no
C168 . C169 H1692 . 109.8 no
O170 . C169 H1692 . 109.8 no
H1691 . C169 H1692 . 109.4 no
C169 . O170 C171 . 139.3(7) yes
C169 . O170 K160 . 104.4(5) yes
C171 . O170 K160 . 112.8(4) yes
O170 . C171 C172 . 103.4(6) yes
O170 . C171 H1711 . 109.8 no
C172 . C171 H1711 . 110.1 no
O170 . C171 H1712 . 112.5 no
C172 . C171 H1712 . 111.4 no
H1711 . C171 H1712 . 109.4 no
C171 . C172 O173 . 117.9(9) yes
C171 . C172 H1721 . 108.1 no
O173 . C172 H1721 . 108.0 no
C171 . C172 H1722 . 107.6 no
O173 . C172 H1722 . 105.6 no
H1721 . C172 H1722 . 109.4 no
C172 . O173 C174 . 119.8(10) yes
C172 . O173 K160 . 114.2(7) yes
C174 . O173 K160 . 119.3(8) yes
O173 . C174 C175 . 108.9(7) yes
O173 . C174 H1741 . 110.4 no
C175 . C174 H1741 . 111.4 no
O173 . C174 H1742 . 106.9 no
C175 . C174 H1742 . 109.5 no
H1741 . C174 H1742 . 109.6 no
C174 . C175 O176 . 109.4(7) yes
C174 . C175 H1751 . 111.1 no
O176 . C175 H1751 . 110.0 no
C174 . C175 H1752 . 108.1 no
O176 . C175 H1752 . 108.7 no
H1751 . C175 H1752 . 109.6 no
C175 . O176 C177 . 114.8(8) yes
C175 . O176 K160 . 106.8(4) yes
C177 . O176 K160 . 107.8(6) yes
O176 . C177 C178 . 105.7(7) yes
O176 . C177 H1771 . 110.4 no
C178 . C177 H1771 . 110.4 no
O176 . C177 H1772 . 111.4 no
C178 . C177 H1772 . 109.7 no
H1771 . C177 H1772 . 109.2 no
C177 . C178 O161 . 108.0(6) yes
C177 . C178 H1781 . 109.8 no
O161 . C178 H1781 . 109.3 no
C177 . C178 H1782 . 110.2 no
O161 . C178 H1782 . 109.7 no
H1781 . C178 H1782 . 109.7 no
O90 . K80 O81 . 100.7(3) yes
O90 . K80 O84 . 93.2(2) yes
O81 . K80 O84 . 63.46(16) yes
O90 . K80 O87 . 100.7(3) yes
O81 . K80 O87 . 121.2(2) yes
O84 . K80 O87 . 61.17(19) yes
C89 2_776 O81 C82 . 111.8(4) yes
C89 2_776 O81 K80 . 115.0(3) yes
C82 . O81 K80 . 108.2(3) yes
O81 . C82 C83 . 107.9(4) yes
O81 . C82 H821 . 109.6 no
C83 . C82 H821 . 110.1 no
O81 . C82 H822 . 109.5 no
C83 . C82 H822 . 110.0 no
H821 . C82 H822 . 109.6 no
C82 . C83 O84 . 108.9(3) yes
C82 . C83 H831 . 109.3 no
O84 . C83 H831 . 108.6 no
C82 . C83 H832 . 111.1 no
O84 . C83 H832 . 109.5 no
H831 . C83 H832 . 109.4 no
C83 . O84 C85 . 111.5(4) yes
C83 . O84 K80 . 114.0(3) yes
C85 . O84 K80 . 116.9(3) yes
O84 . C85 C86 . 108.4(4) yes
O84 . C85 H851 . 109.5 no
C86 . C85 H851 . 110.3 no
O84 . C85 H852 . 109.7 no
C86 . C85 H852 . 110.4 no
H851 . C85 H852 . 108.6 no
C85 . C86 O87 . 108.1(4) yes
C85 . C86 H861 . 110.1 no
O87 . C86 H861 . 110.0 no
C85 . C86 H862 . 109.9 no
O87 . C86 H862 . 109.5 no
H861 . C86 H862 . 109.3 no
C86 . O87 C88 . 112.0(4) yes
C86 . O87 K80 . 110.8(3) yes
C88 . O87 K80 . 112.4(3) yes
O87 . C88 C89 . 108.6(4) yes
O87 . C88 H881 . 110.3 no
C89 . C88 H881 . 110.2 no
O87 . C88 H882 . 108.3 no
C89 . C88 H882 . 109.4 no
H881 . C88 H882 . 110.0 no
C88 . C89 O81 2_776 107.9(4) yes
C88 . C89 H891 . 110.1 no
O81 2_776 C89 H891 . 109.4 no
C88 . C89 H892 . 110.7 no
O81 2_776 C89 H892 . 109.2 no
H891 . C89 H892 . 109.4 no
C91 . O90 C94 . 112.25(6) yes
O90 . C91 C92 . 103.28(6) yes
O90 . C91 H911 . 123.8 no
C92 . C91 H911 . 131.6 no
C91 . C92 C93 . 106.27(6) yes
C92 . C93 C94 . 106.27(6) yes
C92 . C93 H931 . 106.7 no
C94 . C93 H931 . 107.5 no
C92 . C93 H932 . 107.4 no
C94 . C93 H932 . 117.8 no
H931 . C93 H932 . 110.5 no
C93 . C94 O90 . 103.27(6) yes
C93 . C94 H941 . 112.6 no
O90 . C94 H941 . 107.7 no
C93 . C94 H942 . 104.3 no
O90 . C94 H942 . 119.7 no
H941 . C94 H942 . 109.1 no
C191 . O190 C194 . 112.26(6) yes
O190 . C191 C192 . 103.30(6) yes
O190 . C191 H1911 . 126.7 no
C192 . C191 H1911 . 118.9 no
O190 . C191 H1912 . 102.9 no
C192 . C191 H1912 . 87.1 no
H1911 . C191 H1912 . 109.9 no
C191 . C192 C193 . 106.28(6) yes
C191 . C192 H1921 . 97.4 no
C193 . C192 H1921 . 106.2 no
C191 . C192 H1922 . 135.0 no
C193 . C192 H1922 . 100.5 no
H1921 . C192 H1922 . 109.0 no
C192 . C193 C194 . 106.27(6) yes
C192 . C193 H1931 . 111.3 no
C194 . C193 H1931 . 72.9 no
C192 . C193 H1932 . 120.8 no
C194 . C193 H1932 . 125.2 no
H1931 . C193 H1932 . 110.2 no
C193 . C194 O190 . 103.27(6) yes
C193 . C194 H1941 . 144.4 no
O190 . C194 H1941 . 111.4 no
C193 . C194 H1942 . 80.6 no
O190 . C194 H1942 . 86.1 no
H1941 . C194 H1942 . 109.3 no

loop_
_geom_bond_atom_site_label_1
_geom_bond_atom_site_label_2
_geom_bond_site_symmetry_2
_geom_bond_distance
_geom_bond_publ_flag
Fe1 C2 . 2.098(6) yes
Fe1 C3 . 2.062(6) yes
Fe1 C4 . 2.040(6) yes
Fe1 C5 . 2.108(6) yes
Fe1 C6 . 2.039(7) yes
Fe1 C7 . 2.003(5) yes
Fe1 C8 . 2.010(5) yes
Fe1 C9 . 2.111(5) yes
Fe1 C10 . 2.137(5) yes
Fe1 C11 . 2.043(4) yes
Fe1 C102 . 2.065(7) yes
Fe1 C103 . 2.087(6) yes
Fe1 C104 . 2.129(5) yes
Fe1 C105 . 2.014(6) yes
Fe1 C106 . 2.069(7) yes
Fe1 C7 . 2.003(5) yes
Fe1 C8 . 2.010(5) yes
Fe1 C9 . 2.111(5) yes
Fe1 C10 . 2.137(5) yes
Fe1 C11 . 2.043(4) yes
C2 C3 . 1.427(3) yes
C2 C6 . 1.424(3) yes
C2 H21 . 0.976 no
C3 C4 . 1.427(3) yes
C3 H31 . 0.980 no
C4 C5 . 1.425(3) yes
C4 H41 . 0.980 no
C5 C6 . 1.424(3) yes
C5 H51 . 0.982 no
C6 H61 . 0.981 no
C102 C103 . 1.428(3) yes
C102 C106 . 1.426(3) yes
C102 H1021 . 0.977 no
C103 C104 . 1.425(3) yes
C103 H1031 . 0.981 no
C104 C105 . 1.424(3) yes
C104 H1041 . 0.977 no
C105 C106 . 1.425(3) yes
C105 H1051 . 0.980 no
C106 H1061 . 0.982 no
C7 C8 . 1.397(7) yes
C7 C11 . 1.423(7) yes
C7 H71 . 0.977 no
C8 C9 . 1.448(6) yes
C8 H81 . 0.975 no
C9 C10 . 1.481(7) yes
C9 B12 . 1.548(7) yes
C10 C11 . 1.425(6) yes
C10 B31 . 1.635(8) yes
C11 H111 . 0.971 no
B12 C13 . 1.615(8) yes
B12 C22 . 1.604(8) yes
C13 C14 . 1.415(7) yes
C13 C18 . 1.406(7) yes
C14 C15 . 1.397(7) yes
C14 C19 . 1.509(7) yes
C15 C16 . 1.377(7) yes
C15 H151 . 0.934 no
C16 C17 . 1.378(6) yes
C16 C20 . 1.528(7) yes
C17 C18 . 1.412(7) yes
C17 H171 . 0.942 no
C18 C21 . 1.517(6) yes
C19 H191 . 0.956 no
C19 H192 . 0.968 no
C19 H193 . 0.957 no
C20 H203 . 0.960 no
C20 H202 . 0.961 no
C20 H201 . 0.963 no
C21 H211 . 0.960 no
C21 H212 . 0.964 no
C21 H213 . 0.963 no
C22 C23 . 1.410(7) yes
C22 C27 . 1.406(7) yes
C23 C24 . 1.380(7) yes
C23 C28 . 1.520(7) yes
C24 C25 . 1.369(8) yes
C24 H241 . 0.933 no
C25 C26 . 1.402(8) yes
C25 C29 . 1.520(7) yes
C26 C27 . 1.389(7) yes
C26 H261 . 0.935 no
C27 C30 . 1.495(7) yes
C28 H283 . 0.963 no
C28 H282 . 0.966 no
C28 H281 . 0.962 no
C29 H291 . 0.969 no
C29 H292 . 0.962 no
C29 H293 . 0.956 no
C30 H301 . 0.961 no
C30 H302 . 0.964 no
C30 H303 . 0.966 no
B31 C32 . 1.677(8) yes
B31 C41 . 1.717(7) yes
B31 F50 . 1.471(6) yes
B31 C32 . 1.677(8) yes
B31 C141 . 1.599(7) yes
B31 F50 . 1.471(6) yes
C32 C33 . 1.420(7) yes
C32 C37 . 1.417(7) yes
C33 C34 . 1.400(7) yes
C33 C38 . 1.513(6) yes
C34 C35 . 1.387(7) yes
C34 H341 . 0.933 no
C35 C36 . 1.364(8) yes
C35 C39 . 1.523(7) yes
C36 C37 . 1.407(8) yes
C36 H361 . 0.936 no
C37 C40 . 1.516(7) yes
C38 H381 . 0.964 no
C38 H382 . 0.959 no
C38 H383 . 0.954 no
C39 H391 . 0.953 no
C39 H392 . 0.962 no
C39 H393 . 0.960 no
C40 H403 . 0.968 no
C40 H402 . 0.968 no
C40 H401 . 0.958 no
C41 C42 . 1.432(4) yes
C41 C46 . 1.429(4) yes
C42 C43 . 1.406(4) yes
C42 C47 . 1.519(5) yes
C43 C44 . 1.373(4) yes
C43 H431 . 0.924 no
C44 C45 . 1.376(4) yes
C44 C48 . 1.509(5) yes
C45 C46 . 1.405(4) yes
C45 H451 . 0.931 no
C46 C49 . 1.526(4) yes
C47 H471 . 0.961 no
C47 H472 . 0.960 no
C47 H473 . 0.960 no
C48 H481 . 0.955 no
C48 H483 . 0.955 no
C48 H482 . 0.956 no
C49 H492 . 0.961 no
C49 H491 . 0.964 no
C49 H493 . 0.963 no
C141 C142 . 1.434(4) yes
C141 C146 . 1.430(4) yes
C142 C143 . 1.407(4) yes
C142 C147 . 1.519(5) yes
C143 C144 . 1.376(4) yes
C143 H1431 . 0.928 no
C144 C145 . 1.376(4) yes
C144 C148 . 1.515(5) yes
C145 C146 . 1.408(4) yes
C145 H1451 . 0.928 no
C146 C149 . 1.527(4) yes
C147 H1471 . 0.962 no
C147 H1473 . 0.961 no
C147 H1472 . 0.962 no
C148 H1482 . 0.965 no
C148 H1481 . 0.955 no
C148 H1483 . 0.960 no
C149 H1492 . 0.961 no
C149 H1493 . 0.965 no
C149 H1491 . 0.962 no
K160 K160 2_755 2.476(8) yes
K160 O161 . 2.819(9) yes
K160 O164 . 2.882(11) yes
K160 O167 . 2.875(8) yes
K160 O170 . 2.863(9) yes
K160 O173 . 2.958(14) yes
K160 O176 . 3.005(9) yes
O61 C62 . 1.464(18) yes
O61 C78 . 1.338(9) yes
O61 K60 . 2.787(12) yes
C62 C63 . 1.433(10) yes
C62 H621 . 0.966 no
C62 H622 . 0.965 no
C63 O64 . 1.179(11) yes
C63 H631 . 0.966 no
C63 H632 . 0.965 no
O64 C65 . 1.455(11) yes
O64 K60 . 3.478(14) yes
C65 C66 . 1.218(12) yes
C65 H651 . 0.964 no
C65 H652 . 0.963 no
C66 O67 . 1.309(16) yes
C66 H661 . 0.969 no
C66 H662 . 0.964 no
O67 C68 . 1.306(13) yes
O67 K60 . 3.727(11) yes
C68 C69 . 1.386(13) yes
C68 H681 . 0.965 no
C68 H682 . 0.965 no
C69 O70 . 1.361(12) yes
C69 H691 . 0.966 no
C69 H692 . 0.964 no
O70 C71 . 1.467(17) yes
O70 K60 . 3.135(11) yes
C71 C72 . 1.466(7) yes
C71 H711 . 0.967 no
C71 H712 . 0.963 no
C72 O73 . 1.505(12) yes
C72 H721 . 0.964 no
C72 H722 . 0.965 no
O73 C74 . 1.422(9) yes
O73 K60 . 2.801(18) yes
C74 C75 . 1.536(10) yes
C74 H741 . 0.966 no
C74 H742 . 0.966 no
C75 O76 . 1.38(2) yes
C75 H751 . 0.969 no
C75 H752 . 0.968 no
O76 C77 . 1.523(16) yes
O76 K60 . 2.983(10) yes
C77 C78 . 1.525(14) yes
C77 H771 . 0.970 no
C77 H772 . 0.969 no
C78 H781 . 0.969 no
C78 H782 . 0.969 no
K60 K60 2_755 1.579(10) yes
O161 C162 . 1.396(14) yes
O161 C178 . 1.466(9) yes
C162 C163 . 1.434(8) yes
C162 H1621 . 0.965 no
C162 H1622 . 0.965 no
C163 O164 . 1.410(11) yes
C163 H1631 . 0.960 no
C163 H1632 . 0.962 no
O164 C165 . 1.195(9) yes
C165 C166 . 1.587(9) yes
C165 H1651 . 0.962 no
C165 H1652 . 0.963 no
C166 O167 . 1.460(13) yes
C166 H1661 . 0.967 no
C166 H1662 . 0.969 no
O167 C168 . 1.378(11) yes
C168 C169 . 1.506(13) yes
C168 H1681 . 0.970 no
C168 H1682 . 0.972 no
C169 O170 . 1.519(9) yes
C169 H1691 . 0.973 no
C169 H1692 . 0.970 no
O170 C171 . 1.670(12) yes
C171 C172 . 1.383(10) yes
C171 H1711 . 0.967 no
C171 H1712 . 0.966 no
C172 O173 . 1.359(12) yes
C172 H1721 . 0.962 no
C172 H1722 . 0.960 no
O173 C174 . 1.318(9) yes
C174 C175 . 1.500(9) yes
C174 H1741 . 0.957 no
C174 H1742 . 0.965 no
C175 O176 . 1.446(17) yes
C175 H1751 . 0.961 no
C175 H1752 . 0.964 no
O176 C177 . 1.369(12) yes
C177 C178 . 1.528(13) yes
C177 H1771 . 0.965 no
C177 H1772 . 0.969 no
C178 H1781 . 0.963 no
C178 H1782 . 0.967 no
K80 O90 . 2.334(5) yes
K80 O81 . 2.751(7) yes
K80 O84 . 2.699(7) yes
K80 O87 . 2.841(9) yes
O81 C89 2_776 1.419(7) yes
O81 C82 . 1.430(6) yes
C82 C83 . 1.512(8) yes
C82 H821 . 0.975 no
C82 H822 . 0.974 no
C83 O84 . 1.415(6) yes
C83 H831 . 0.972 no
C83 H832 . 0.973 no
O84 C85 . 1.420(7) yes
C85 C86 . 1.505(6) yes
C85 H851 . 0.970 no
C85 H852 . 0.970 no
C86 O87 . 1.423(6) yes
C86 H861 . 0.977 no
C86 H862 . 0.976 no
O87 C88 . 1.411(6) yes
C88 C89 . 1.501(7) yes
C88 H881 . 0.973 no
C88 H882 . 0.972 no
C89 H891 . 0.968 no
C89 H892 . 0.969 no
O90 C91 . 1.379(4) yes
O90 C94 . 1.371(4) yes
C91 C92 . 1.510(4) yes
C91 H911 . 0.927 no
C92 C93 . 1.437(4) yes
C93 C94 . 1.506(4) yes
C93 H931 . 0.965 no
C93 H932 . 0.970 no
C94 H941 . 0.969 no
C94 H942 . 0.969 no
O190 C191 . 1.380(4) yes
O190 C194 . 1.372(4) yes
C191 C192 . 1.517(4) yes
C191 H1911 . 0.964 no
C191 H1912 . 0.967 no
C192 C193 . 1.435(4) yes
C192 H1921 . 0.964 no
C192 H1922 . 0.962 no
C193 C194 . 1.504(4) yes
C193 H1931 . 0.967 no
C193 H1932 . 0.967 no
C194 H1941 . 0.969 no
C194 H1942 . 0.970 no

loop_
_geom_hbond_atom_site_label_D
_geom_hbond_atom_site_label_H
_geom_hbond_atom_site_label_A
_geom_hbond_site_symmetry_A
_geom_hbond_angle_DHA
_geom_hbond_distance_DH
_geom_hbond_distance_HA
_geom_hbond_distance_DA
_geom_hbond_publ_flag
C30 H303 C104 . 150 0.97 2.58 3.452(8) yes
C30 H303 C105 . 133 0.97 2.58 3.316(8) yes
C38 H383 C10 . 139 0.95 2.38 3.158(8) yes
C48 H483 C77 . 128 0.96 1.79 2.490(8) yes
C147 H1473 C33 . 125 0.96 2.53 3.173(8) yes
C148 H1481 C68 2_765 132 0.95 2.45 3.166(8) yes
C149 H1491 C5 . 156 0.96 2.51 3.408(8) yes
C149 H1491 C6 . 137 0.96 2.51 3.287(8) yes
C149 H1491 C105 . 159 0.96 2.33 3.245(8) yes
C71 H711 C37 2_765 161 0.97 2.57 3.498(8) yes
C71 H712 O161 2_755 158 0.96 2.59 3.500(8) yes
C171 H722 C74 . 132 1.09 2.18 3.022(8) yes
C171 H722 C174 . 123 1.09 2.52 3.242(8) yes
C77 H771 C48 . 136 0.97 1.70 2.490(8) yes
C168 H1681 C177 1_655 166 0.97 2.37 3.323(8) yes
O67 H1682 C69 . 122 1.18 1.62 2.461(8) yes
C169 H1692 C177 2_755 159 0.97 1.75 2.680(8) yes
C175 H1751 O167 2_755 138 0.96 2.11 2.896(8) yes
C177 H1771 C169 2_755 137 0.97 1.89 2.680(8) yes
C177 H1771 O170 2_755 168 0.97 2.35 3.305(8) yes
C177 H1772 C168 1_455 152 0.97 2.44 3.323(8) yes
C63 H632 C43 . 164 0.97 2.34 3.278(8) yes
C68 H682 C148 2_765 139 0.97 2.37 3.166(8) yes
C69 H692 C148 2_765 131 0.96 2.34 3.062(8) yes
C78 H781 C45 . 127 0.97 2.59 3.263(8) yes
C94 H941 O84 . 146 0.97 2.60 3.448(8) yes
